data_2022755
loop_
_publ_author_name
'Mammadova, Gunay Z.'
'Annadurdyyeva, Selbi'
'Burkin, Gleb M.'
'Khrustalev, Victor N.'
'Akkurt, Mehmet'
'Y&#x131;ld&#x131;r&#x131;m, Sema &#xd6;zt&#xfc;rk'
'Bhattarai, Ajaya'

_publ_section_title
;
 Crystal structure and Hirshfeld surface analysis of
 <i>N</i>-[2-(5-methyl-furan-2-yl)phen-yl]-3-nitro-<i>N</i>-[(3-nitro-phen-yl)sulfon-yl]benzene-sulfonamide.
;
_journal_coeditor_code TX2067
_journal_issue 'Pt 5'
_journal_name_full 'Acta crystallographica. Section E, Crystallographic communications'
_journal_page_first 499
_journal_page_last 503
_journal_paper_doi 10.1107/S2056989023003523
_journal_volume 79
_journal_year 2023
_chemical_formula_iupac 'C23 H17 N3 O9 S2'
_chemical_formula_moiety 'C23 H17 N3 O9 S2'
_chemical_formula_sum 'C23 H17 N3 O9 S2'
_chemical_formula_weight 543.52
_chemical_name_systematic
<i>N</i>-[2-(5-Methylfuran-2-yl)phenyl]-3-nitro-<i>N</i>-[(3-nitrophenyl)sulfonyl]benzenesulfonamide
_space_group_crystal_system monoclinic
_space_group_IT_number 14
_space_group_name_Hall '-P 2yn'
_space_group_name_H-M_alt 'P 1 21/n 1'
_atom_sites_solution_hydrogens geom
_atom_sites_solution_primary difmap
_atom_sites_solution_secondary difmap
_audit_creation_method SHELXL-2013
_cell_angle_alpha 90
_cell_angle_beta 90.8104(7)
_cell_angle_gamma 90
_cell_formula_units_Z 4
_cell_length_a 8.10683(6)
_cell_length_b 19.20010(15)
_cell_length_c 14.49754(10)
_cell_measurement_reflns_used 20996
_cell_measurement_temperature 100(2)
_cell_measurement_theta_max 77.68
_cell_measurement_theta_min 3.79
_cell_volume 2256.34(3)
_computing_cell_refinement
;
CrysAlis PRO (Rigaku OD, 2021)
;
_computing_data_collection
;
CrysAlis PRO (Rigaku OD, 2021)
;
_computing_data_reduction
;
CrysAlis PRO (Rigaku OD, 2021)
;
_computing_molecular_graphics
;
ORTEP-3 for Windows (Farrugia, 2012)
;
_computing_publication_material
;
PLATON (Spek, 2020)
;
_computing_structure_refinement
;
SHELXL2016 (Sheldrick, 2015<i>b</i>)
;
_computing_structure_solution
;
SHELXL2016 (Sheldrick, 2015<i>a</i>)
;
_diffrn_ambient_temperature 100(2)
_diffrn_measured_fraction_theta_full 1.000
_diffrn_measured_fraction_theta_max 0.998
_diffrn_measurement_device_type 'Rigaku XtaLAB Synergy Dualflex HyPix'
_diffrn_measurement_method '\f and \w'
_diffrn_radiation_type CuK\a
_diffrn_radiation_wavelength 1.54184
_diffrn_reflns_av_R_equivalents 0.0551
_diffrn_reflns_av_unetI/netI 0.0324
_diffrn_reflns_limit_h_max 10
_diffrn_reflns_limit_h_min -8
_diffrn_reflns_limit_k_max 24
_diffrn_reflns_limit_k_min -24
_diffrn_reflns_limit_l_max 18
_diffrn_reflns_limit_l_min -18
_diffrn_reflns_number 30531
_diffrn_reflns_theta_full 67.684
_diffrn_reflns_theta_max 77.837
_diffrn_reflns_theta_min 3.821
_diffrn_source 'micro-focus sealed X-ray tube'
_diffrn_standards_decay_% 0
_diffrn_standards_interval_count 0
_diffrn_standards_interval_time 0
_diffrn_standards_number 0
_exptl_absorpt_coefficient_mu 2.708
_exptl_absorpt_correction_T_max 0.725
_exptl_absorpt_correction_T_min 0.411
_exptl_absorpt_correction_type multi-scan
_exptl_absorpt_process_details
;
(CrysAlis PRO; Rigaku OD, 2021)
;
_exptl_crystal_colour yellow
_exptl_crystal_density_diffrn 1.600
_exptl_crystal_description 'prismatic needle'
_exptl_crystal_F_000 1120
_exptl_crystal_size_max 0.33
_exptl_crystal_size_mid 0.12
_exptl_crystal_size_min 0.11
_refine_diff_density_max 0.537
_refine_diff_density_min -0.500
_refine_ls_extinction_method none
_refine_ls_goodness_of_fit_ref 1.069
_refine_ls_hydrogen_treatment constr
_refine_ls_matrix_type full
_refine_ls_number_parameters 335
_refine_ls_number_reflns 4812
_refine_ls_number_restraints 0
_refine_ls_restrained_S_all 1.069
_refine_ls_R_factor_all 0.0376
_refine_ls_R_factor_gt 0.0363
_refine_ls_shift/su_max 0.001
_refine_ls_shift/su_mean 0.000
_refine_ls_structure_factor_coef Fsqd
_refine_ls_weighting_details 'w=1/[\s^2^(Fo^2^)+(0.0588P)^2^+0.9267P] where P=(Fo^2^+2Fc^2^)/3'
_refine_ls_weighting_scheme calc
_refine_ls_wR_factor_gt 0.0991
_refine_ls_wR_factor_ref 0.1004
_reflns_number_gt 4547
_reflns_number_total 4812
_reflns_threshold_expression 'I > 2\s(I)'
_cod_data_source_file tx2067sup1.cif
_cod_data_source_block I
_cod_depositor_comments 'Adding full bibliography for 2022755.cif.'
_cod_original_cell_volume 2256.35(3)
_cod_original_sg_symbol_H-M 'P 21/n'
_cod_database_code 2022755
_cod_database_fobs_code 2022755
_shelx_space_group_comment
;
The symmetry employed for this shelxl refinement is uniquely defined
by the following loop, which should always be used as a source of
symmetry information in preference to the above space-group names.
They are only intended as comments.
;
_shelx_estimated_absorpt_t_min 0.469
_shelx_estimated_absorpt_t_max 0.755
_shelxl_version_number .2013

loop_
_space_group_symop_operation_xyz
'x, y, z'
'-x+1/2, y+1/2, -z+1/2'
'-x, -y, -z'
'x-1/2, -y-1/2, z-1/2'

loop_
_atom_site_type_symbol
_atom_site_label
_atom_site_fract_x
_atom_site_fract_y
_atom_site_fract_z
_atom_site_U_iso_or_equiv
_atom_site_adp_type
_atom_site_calc_flag
_atom_site_occupancy
_atom_site_disorder_assembly
_atom_site_disorder_group
S S1 0.74119(4) 0.62643(2) 0.56167(2) 0.01729(11) Uani d 1 . .
S S2 0.51739(4) 0.68042(2) 0.70267(2) 0.01806(11) Uani d 1 . .
O O1 0.97431(14) 0.86445(5) 0.68665(7) 0.0223(2) Uani d 1 . .
O O2 0.59124(13) 0.63170(6) 0.50939(7) 0.0225(2) Uani d 1 . .
O O3 0.89353(13) 0.65098(5) 0.52573(7) 0.0220(2) Uani d 1 . .
O O4 1.14629(16) 0.36623(7) 0.68499(9) 0.0341(3) Uani d 1 . .
O O5 1.23988(15) 0.46683(7) 0.64260(9) 0.0340(3) Uani d 1 . .
O O6 0.43825(13) 0.61417(6) 0.70008(8) 0.0241(2) Uani d 1 . .
O O7 0.54611(13) 0.71571(6) 0.78814(7) 0.0239(2) Uani d 1 . .
O O8 0.32788(17) 0.96375(7) 0.51794(10) 0.0377(3) Uani d 1 . .
O O9 0.47463(18) 0.94819(6) 0.64251(9) 0.0357(3) Uani d 1 . .
N N1 0.71051(15) 0.67238(6) 0.65814(8) 0.0179(2) Uani d 1 . .
N N2 1.12743(17) 0.42581(7) 0.65689(9) 0.0247(3) Uani d 1 . .
N N3 0.38951(18) 0.92648(7) 0.57790(10) 0.0278(3) Uani d 1 . .
C C1 0.85072(17) 0.68131(7) 0.72031(10) 0.0175(3) Uani d 1 . .
C C2 0.94303(17) 0.74318(7) 0.71871(10) 0.0186(3) Uani d 1 . .
C C3 1.07789(18) 0.74767(8) 0.78022(10) 0.0220(3) Uani d 1 . .
H H3 1.1415 0.7892 0.7821 0.026 Uiso calc 1 . .
C C4 1.12052(19) 0.69311(9) 0.83828(11) 0.0239(3) Uani d 1 . .
H H4 1.2142 0.6972 0.8780 0.029 Uiso calc 1 . .
C C5 1.02746(19) 0.63238(8) 0.83891(10) 0.0224(3) Uani d 1 . .
H H5 1.0569 0.5949 0.8787 0.027 Uiso calc 1 . .
C C6 0.89046(18) 0.62723(7) 0.78039(10) 0.0200(3) Uani d 1 . .
H H6 0.8238 0.5866 0.7815 0.024 Uiso calc 1 . .
C C7 0.90565(18) 0.80227(8) 0.65835(10) 0.0199(3) Uani d 1 . .
C C8 0.82198(19) 0.81274(8) 0.57740(11) 0.0224(3) Uani d 1 . .
H H8 0.7638 0.7786 0.5424 0.027 Uiso calc 1 . .
C C9 0.8383(2) 0.88476(8) 0.55513(11) 0.0242(3) Uani d 1 . .
H H9 0.7929 0.9077 0.5025 0.029 Uiso calc 1 . .
C C10 0.9303(2) 0.91413(8) 0.62300(11) 0.0238(3) Uani d 1 . .
C C11 0.9849(2) 0.98641(8) 0.64350(12) 0.0303(4) Uani d 1 . .
H H11A 0.9245 1.0043 0.6966 0.045 Uiso calc 1 . .
H H11B 0.9628 1.0161 0.5897 0.045 Uiso calc 1 . .
H H11C 1.1034 0.9866 0.6577 0.045 Uiso calc 1 . .
C C12 0.77285(17) 0.53925(7) 0.59476(10) 0.0183(3) Uani d 1 . .
C C13 0.93448(18) 0.51767(8) 0.61163(10) 0.0193(3) Uani d 1 . .
H H13 1.0250 0.5487 0.6053 0.023 Uiso calc 1 . .
C C14 0.95731(18) 0.44913(8) 0.63798(10) 0.0201(3) Uani d 1 . .
C C15 0.8286(2) 0.40242(8) 0.64729(10) 0.0227(3) Uani d 1 . .
H H15 0.8491 0.3557 0.6658 0.027 Uiso calc 1 . .
C C16 0.66862(19) 0.42513(8) 0.62896(10) 0.0228(3) Uani d 1 . .
H H16 0.5788 0.3937 0.6342 0.027 Uiso calc 1 . .
C C17 0.63988(18) 0.49387(8) 0.60302(10) 0.0203(3) Uani d 1 . .
H H17 0.5306 0.5097 0.5911 0.024 Uiso calc 1 . .
C C18 0.41201(17) 0.73702(7) 0.62594(10) 0.0190(3) Uani d 1 . .
C C19 0.44463(18) 0.80786(8) 0.63208(10) 0.0203(3) Uani d 1 . .
H H19 0.5225 0.8258 0.6755 0.024 Uiso calc 1 . .
C C20 0.35845(18) 0.85112(8) 0.57207(11) 0.0219(3) Uani d 1 . .
C C21 0.24370(19) 0.82640(9) 0.50838(11) 0.0248(3) Uani d 1 . .
H H21 0.1887 0.8575 0.4672 0.030 Uiso calc 1 . .
C C22 0.21043(19) 0.75567(9) 0.50568(11) 0.0254(3) Uani d 1 . .
H H22 0.1298 0.7381 0.4635 0.030 Uiso calc 1 . .
C C23 0.29462(18) 0.71020(8) 0.56445(11) 0.0221(3) Uani d 1 . .
H H23 0.2724 0.6616 0.5627 0.027 Uiso calc 1 . .

loop_
_atom_site_aniso_label
_atom_site_aniso_U_11
_atom_site_aniso_U_22
_atom_site_aniso_U_33
_atom_site_aniso_U_12
_atom_site_aniso_U_13
_atom_site_aniso_U_23
S1 0.01830(18) 0.01684(18) 0.01676(18) 0.00090(11) 0.00114(13) -0.00100(11)
S2 0.01788(18) 0.01795(18) 0.01841(18) 0.00142(12) 0.00264(12) 0.00124(12)
O1 0.0280(5) 0.0168(5) 0.0222(5) -0.0019(4) 0.0030(4) 0.0000(4)
O2 0.0224(5) 0.0235(5) 0.0213(5) 0.0036(4) -0.0038(4) -0.0022(4)
O3 0.0243(5) 0.0196(5) 0.0222(5) -0.0006(4) 0.0055(4) 0.0000(4)
O4 0.0361(7) 0.0335(6) 0.0329(6) 0.0170(5) 0.0079(5) 0.0117(5)
O5 0.0209(6) 0.0362(7) 0.0449(7) 0.0040(5) 0.0013(5) 0.0015(5)
O6 0.0231(5) 0.0197(5) 0.0296(6) -0.0012(4) 0.0038(4) 0.0043(4)
O7 0.0242(5) 0.0280(6) 0.0195(5) 0.0049(4) 0.0022(4) -0.0011(4)
O8 0.0431(7) 0.0264(6) 0.0436(7) 0.0081(5) 0.0027(6) 0.0128(5)
O9 0.0519(8) 0.0216(6) 0.0337(7) -0.0010(5) 0.0018(6) -0.0020(5)
N1 0.0170(6) 0.0182(6) 0.0184(6) 0.0010(4) 0.0010(4) -0.0020(4)
N2 0.0251(7) 0.0284(7) 0.0207(6) 0.0082(5) 0.0039(5) -0.0002(5)
N3 0.0324(7) 0.0216(7) 0.0297(7) 0.0050(5) 0.0085(6) 0.0032(5)
C1 0.0161(6) 0.0195(7) 0.0169(6) 0.0005(5) 0.0016(5) -0.0019(5)
C2 0.0188(6) 0.0190(7) 0.0181(6) 0.0002(5) 0.0042(5) -0.0008(5)
C3 0.0206(7) 0.0234(7) 0.0220(7) -0.0033(6) 0.0016(5) -0.0023(6)
C4 0.0205(7) 0.0304(8) 0.0207(7) -0.0003(6) -0.0009(5) -0.0005(6)
C5 0.0243(7) 0.0245(7) 0.0184(7) 0.0035(6) -0.0002(6) 0.0022(5)
C6 0.0217(7) 0.0189(7) 0.0194(7) -0.0006(5) 0.0036(5) -0.0003(5)
C7 0.0205(7) 0.0172(6) 0.0221(7) -0.0010(5) 0.0049(5) -0.0022(5)
C8 0.0243(7) 0.0195(7) 0.0235(7) -0.0012(5) 0.0011(6) 0.0016(5)
C9 0.0265(7) 0.0206(7) 0.0257(8) 0.0007(6) 0.0033(6) 0.0041(6)
C10 0.0276(7) 0.0185(7) 0.0257(7) 0.0014(6) 0.0083(6) 0.0022(6)
C11 0.0398(9) 0.0199(7) 0.0315(8) -0.0020(6) 0.0061(7) -0.0004(6)
C12 0.0197(7) 0.0173(6) 0.0179(6) 0.0013(5) 0.0017(5) -0.0019(5)
C13 0.0186(7) 0.0210(7) 0.0182(6) -0.0007(5) 0.0023(5) -0.0019(5)
C14 0.0209(7) 0.0221(7) 0.0172(6) 0.0044(5) 0.0014(5) -0.0021(5)
C15 0.0312(8) 0.0187(7) 0.0181(7) 0.0004(6) 0.0009(6) -0.0011(5)
C16 0.0266(7) 0.0218(7) 0.0199(7) -0.0060(6) 0.0001(6) -0.0011(5)
C17 0.0193(7) 0.0225(7) 0.0190(7) -0.0018(5) 0.0001(5) -0.0020(5)
C18 0.0167(6) 0.0197(7) 0.0207(7) 0.0030(5) 0.0040(5) 0.0005(5)
C19 0.0205(7) 0.0202(7) 0.0202(7) 0.0021(5) 0.0042(5) -0.0009(5)
C20 0.0229(7) 0.0187(7) 0.0243(7) 0.0039(5) 0.0072(6) 0.0019(6)
C21 0.0217(7) 0.0293(8) 0.0235(7) 0.0071(6) 0.0040(6) 0.0048(6)
C22 0.0199(7) 0.0312(8) 0.0250(7) 0.0024(6) -0.0006(6) -0.0011(6)
C23 0.0182(7) 0.0237(7) 0.0245(7) 0.0005(5) 0.0021(5) -0.0014(6)

loop_
_atom_type_symbol
_atom_type_description
_atom_type_scat_dispersion_real
_atom_type_scat_dispersion_imag
_atom_type_scat_source
C C 0.0181 0.0091 'International Tables Vol C Tables 4.2.6.8 and 6.1.1.4'
H H 0.0000 0.0000 'International Tables Vol C Tables 4.2.6.8 and 6.1.1.4'
N N 0.0311 0.0180 'International Tables Vol C Tables 4.2.6.8 and 6.1.1.4'
O O 0.0492 0.0322 'International Tables Vol C Tables 4.2.6.8 and 6.1.1.4'
S S 0.3331 0.5567 'International Tables Vol C Tables 4.2.6.8 and 6.1.1.4'

loop_
_geom_angle_atom_site_label_1
_geom_angle_atom_site_label_2
_geom_angle_atom_site_label_3
_geom_angle_site_symmetry_1
_geom_angle_site_symmetry_3
_geom_angle
_geom_angle_publ_flag
O2 S1 O3 . . 121.18(7) ?
O2 S1 N1 . . 105.71(6) ?
O3 S1 N1 . . 105.68(6) ?
O2 S1 C12 . . 109.40(7) ?
O3 S1 C12 . . 106.87(6) ?
N1 S1 C12 . . 107.24(6) ?
O6 S2 O7 . . 120.94(7) ?
O6 S2 N1 . . 108.91(6) ?
O7 S2 N1 . . 103.39(6) ?
O6 S2 C18 . . 108.60(7) ?
O7 S2 C18 . . 109.02(7) ?
N1 S2 C18 . . 104.78(6) ?
C10 O1 C7 . . 107.60(12) ?
C1 N1 S1 . . 117.17(9) ?
C1 N1 S2 . . 117.94(9) ?
S1 N1 S2 . . 120.70(7) ?
O4 N2 O5 . . 124.61(14) ?
O4 N2 C14 . . 117.32(13) ?
O5 N2 C14 . . 118.07(13) ?
O8 N3 O9 . . 124.14(15) ?
O8 N3 C20 . . 117.73(15) ?
O9 N3 C20 . . 118.13(13) ?
C6 C1 C2 . . 121.55(13) ?
C6 C1 N1 . . 118.27(12) ?
C2 C1 N1 . . 120.18(12) ?
C3 C2 C1 . . 116.87(13) ?
C3 C2 C7 . . 119.05(13) ?
C1 C2 C7 . . 124.08(13) ?
C4 C3 C2 . . 121.68(14) ?
C4 C3 H3 . . 119.2 ?
C2 C3 H3 . . 119.2 ?
C3 C4 C5 . . 120.55(14) ?
C3 C4 H4 . . 119.7 ?
C5 C4 H4 . . 119.7 ?
C4 C5 C6 . . 118.98(14) ?
C4 C5 H5 . . 120.5 ?
C6 C5 H5 . . 120.5 ?
C1 C6 C5 . . 120.32(13) ?
C1 C6 H6 . . 119.8 ?
C5 C6 H6 . . 119.8 ?
C8 C7 O1 . . 108.84(13) ?
C8 C7 C2 . . 136.62(14) ?
O1 C7 C2 . . 114.51(13) ?
C7 C8 C9 . . 106.95(14) ?
C7 C8 H8 . . 126.5 ?
C9 C8 H8 . . 126.5 ?
C10 C9 C8 . . 106.96(14) ?
C10 C9 H9 . . 126.5 ?
C8 C9 H9 . . 126.5 ?
C9 C10 O1 . . 109.63(13) ?
C9 C10 C11 . . 134.12(15) ?
O1 C10 C11 . . 116.20(14) ?
C10 C11 H11A . . 109.5 ?
C10 C11 H11B . . 109.5 ?
H11A C11 H11B . . 109.5 ?
C10 C11 H11C . . 109.5 ?
H11A C11 H11C . . 109.5 ?
H11B C11 H11C . . 109.5 ?
C17 C12 C13 . . 121.75(13) ?
C17 C12 S1 . . 120.58(11) ?
C13 C12 S1 . . 117.67(11) ?
C14 C13 C12 . . 116.99(13) ?
C14 C13 H13 . . 121.5 ?
C12 C13 H13 . . 121.5 ?
C13 C14 C15 . . 123.07(14) ?
C13 C14 N2 . . 117.55(13) ?
C15 C14 N2 . . 119.37(13) ?
C14 C15 C16 . . 118.73(14) ?
C14 C15 H15 . . 120.6 ?
C16 C15 H15 . . 120.6 ?
C15 C16 C17 . . 120.10(14) ?
C15 C16 H16 . . 119.9 ?
C17 C16 H16 . . 119.9 ?
C16 C17 C12 . . 119.34(14) ?
C16 C17 H17 . . 120.3 ?
C12 C17 H17 . . 120.3 ?
C19 C18 C23 . . 122.06(14) ?
C19 C18 S2 . . 118.18(12) ?
C23 C18 S2 . . 119.69(11) ?
C20 C19 C18 . . 116.97(14) ?
C20 C19 H19 . . 121.5 ?
C18 C19 H19 . . 121.5 ?
C19 C20 C21 . . 122.77(14) ?
C19 C20 N3 . . 118.00(14) ?
C21 C20 N3 . . 119.22(14) ?
C20 C21 C22 . . 118.91(15) ?
C20 C21 H21 . . 120.5 ?
C22 C21 H21 . . 120.5 ?
C21 C22 C23 . . 120.27(15) ?
C21 C22 H22 . . 119.9 ?
C23 C22 H22 . . 119.9 ?
C22 C23 C18 . . 118.97(14) ?
C22 C23 H23 . . 120.5 ?
C18 C23 H23 . . 120.5 ?

loop_
_geom_bond_atom_site_label_1
_geom_bond_atom_site_label_2
_geom_bond_site_symmetry_2
_geom_bond_distance
_geom_bond_publ_flag
S1 O2 . 1.4269(11) ?
S1 O3 . 1.4274(11) ?
S1 N1 . 1.6752(12) ?
S1 C12 . 1.7591(15) ?
S2 O6 . 1.4249(11) ?
S2 O7 . 1.4283(11) ?
S2 N1 . 1.7089(12) ?
S2 C18 . 1.7667(15) ?
O1 C10 . 1.3709(19) ?
O1 C7 . 1.3773(18) ?
O4 N2 . 1.2231(18) ?
O5 N2 . 1.2247(19) ?
O8 N3 . 1.227(2) ?
O9 N3 . 1.228(2) ?
N1 C1 . 1.4507(18) ?
N2 C14 . 1.4720(19) ?
N3 C20 . 1.471(2) ?
C1 C6 . 1.390(2) ?
C1 C2 . 1.404(2) ?
C2 C3 . 1.404(2) ?
C2 C7 . 1.462(2) ?
C3 C4 . 1.385(2) ?
C3 H3 . 0.9500 ?
C4 C5 . 1.389(2) ?
C4 H4 . 0.9500 ?
C5 C6 . 1.392(2) ?
C5 H5 . 0.9500 ?
C6 H6 . 0.9500 ?
C7 C8 . 1.362(2) ?
C8 C9 . 1.427(2) ?
C8 H8 . 0.9500 ?
C9 C10 . 1.350(2) ?
C9 H9 . 0.9500 ?
C10 C11 . 1.485(2) ?
C11 H11A . 0.9800 ?
C11 H11B . 0.9800 ?
C11 H11C . 0.9800 ?
C12 C17 . 1.393(2) ?
C12 C13 . 1.393(2) ?
C13 C14 . 1.382(2) ?
C13 H13 . 0.9500 ?
C14 C15 . 1.384(2) ?
C15 C16 . 1.390(2) ?
C15 H15 . 0.9500 ?
C16 C17 . 1.391(2) ?
C16 H16 . 0.9500 ?
C17 H17 . 0.9500 ?
C18 C19 . 1.388(2) ?
C18 C23 . 1.393(2) ?
C19 C20 . 1.385(2) ?
C19 H19 . 0.9500 ?
C20 C21 . 1.385(2) ?
C21 C22 . 1.385(2) ?
C21 H21 . 0.9500 ?
C22 C23 . 1.392(2) ?
C22 H22 . 0.9500 ?
C23 H23 . 0.9500 ?

loop_
_geom_hbond_atom_site_label_D
_geom_hbond_atom_site_label_H
_geom_hbond_atom_site_label_A
_geom_hbond_site_symmetry_A
_geom_hbond_distance_DH
_geom_hbond_distance_HA
_geom_hbond_distance_DA
_geom_hbond_angle_DHA
_geom_hbond_publ_flag
C3 H3 O1 . 0.95 2.41 2.7460(18) 101 no
C3 H3 O4 2_756 0.95 2.31 3.226(2) 161 yes
C13 H13 O3 . 0.95 2.51 2.8637(18) 102 no
C16 H16 O2 3_666 0.95 2.53 3.0874(18) 118 yes
C19 H19 O4 2_656 0.95 2.58 2.981(2) 106 yes
C23 H23 O6 . 0.95 2.56 2.9252(19) 103 no

loop_
_geom_torsion_atom_site_label_1
_geom_torsion_atom_site_label_2
_geom_torsion_atom_site_label_3
_geom_torsion_atom_site_label_4
_geom_torsion_site_symmetry_1
_geom_torsion_site_symmetry_2
_geom_torsion_site_symmetry_3
_geom_torsion_site_symmetry_4
_geom_torsion
_geom_torsion_publ_flag
O2 S1 N1 C1 . . . . -174.19(10) ?
O3 S1 N1 C1 . . . . -44.58(11) ?
C12 S1 N1 C1 . . . . 69.16(11) ?
O2 S1 N1 S2 . . . . 29.26(10) ?
O3 S1 N1 S2 . . . . 158.87(8) ?
C12 S1 N1 S2 . . . . -87.39(9) ?
O6 S2 N1 C1 . . . . -112.41(11) ?
O7 S2 N1 C1 . . . . 17.40(12) ?
C18 S2 N1 C1 . . . . 131.55(11) ?
O6 S2 N1 S1 . . . . 43.96(10) ?
O7 S2 N1 S1 . . . . 173.77(8) ?
C18 S2 N1 S1 . . . . -72.08(9) ?
S1 N1 C1 C6 . . . . -81.02(15) ?
S2 N1 C1 C6 . . . . 76.19(15) ?
S1 N1 C1 C2 . . . . 98.73(14) ?
S2 N1 C1 C2 . . . . -104.06(13) ?
C6 C1 C2 C3 . . . . 0.4(2) ?
N1 C1 C2 C3 . . . . -179.36(12) ?
C6 C1 C2 C7 . . . . -178.88(13) ?
N1 C1 C2 C7 . . . . 1.4(2) ?
C1 C2 C3 C4 . . . . 1.5(2) ?
C7 C2 C3 C4 . . . . -179.21(14) ?
C2 C3 C4 C5 . . . . -1.6(2) ?
C3 C4 C5 C6 . . . . -0.1(2) ?
C2 C1 C6 C5 . . . . -2.1(2) ?
N1 C1 C6 C5 . . . . 177.64(13) ?
C4 C5 C6 C1 . . . . 1.9(2) ?
C10 O1 C7 C8 . . . . 0.89(16) ?
C10 O1 C7 C2 . . . . 179.24(12) ?
C3 C2 C7 C8 . . . . 158.66(17) ?
C1 C2 C7 C8 . . . . -22.1(3) ?
C3 C2 C7 O1 . . . . -19.06(19) ?
C1 C2 C7 O1 . . . . 160.19(13) ?
O1 C7 C8 C9 . . . . -0.59(17) ?
C2 C7 C8 C9 . . . . -178.40(16) ?
C7 C8 C9 C10 . . . . 0.06(18) ?
C8 C9 C10 O1 . . . . 0.49(17) ?
C8 C9 C10 C11 . . . . -176.60(17) ?
C7 O1 C10 C9 . . . . -0.86(16) ?
C7 O1 C10 C11 . . . . 176.82(13) ?
O2 S1 C12 C17 . . . . -25.39(14) ?
O3 S1 C12 C17 . . . . -158.26(11) ?
N1 S1 C12 C17 . . . . 88.80(13) ?
O2 S1 C12 C13 . . . . 154.26(11) ?
O3 S1 C12 C13 . . . . 21.39(13) ?
N1 S1 C12 C13 . . . . -91.55(12) ?
C17 C12 C13 C14 . . . . -0.6(2) ?
S1 C12 C13 C14 . . . . 179.70(10) ?
C12 C13 C14 C15 . . . . 0.4(2) ?
C12 C13 C14 N2 . . . . -179.44(12) ?
O4 N2 C14 C13 . . . . 176.14(13) ?
O5 N2 C14 C13 . . . . -4.6(2) ?
O4 N2 C14 C15 . . . . -3.7(2) ?
O5 N2 C14 C15 . . . . 175.51(14) ?
C13 C14 C15 C16 . . . . 0.3(2) ?
N2 C14 C15 C16 . . . . -179.83(13) ?
C14 C15 C16 C17 . . . . -0.9(2) ?
C15 C16 C17 C12 . . . . 0.7(2) ?
C13 C12 C17 C16 . . . . 0.1(2) ?
S1 C12 C17 C16 . . . . 179.75(11) ?
O6 S2 C18 C19 . . . . 166.10(11) ?
O7 S2 C18 C19 . . . . 32.49(13) ?
N1 S2 C18 C19 . . . . -77.64(12) ?
O6 S2 C18 C23 . . . . -11.09(14) ?
O7 S2 C18 C23 . . . . -144.70(12) ?
N1 S2 C18 C23 . . . . 105.16(12) ?
C23 C18 C19 C20 . . . . -1.9(2) ?
S2 C18 C19 C20 . . . . -179.03(10) ?
C18 C19 C20 C21 . . . . 0.3(2) ?
C18 C19 C20 N3 . . . . 179.36(12) ?
O8 N3 C20 C19 . . . . 171.70(14) ?
O9 N3 C20 C19 . . . . -8.6(2) ?
O8 N3 C20 C21 . . . . -9.2(2) ?
O9 N3 C20 C21 . . . . 170.48(14) ?
C19 C20 C21 C22 . . . . 1.5(2) ?
N3 C20 C21 C22 . . . . -177.54(13) ?
C20 C21 C22 C23 . . . . -1.8(2) ?
C21 C22 C23 C18 . . . . 0.2(2) ?
C19 C18 C23 C22 . . . . 1.7(2) ?
S2 C18 C23 C22 . . . . 178.77(11) ?
